data_2016137
loop_
_publ_author_name
'Jarek, Urszula'
'Ho\/ly\'nska, Ma\/lgorzata'
'\'Slepokura, Katarzyna'
'Lis, Tadeusz'

_publ_section_title
;
 Calcium chloride rhenate(VII) dihydrate
;
_journal_coeditor_code FA3099
_journal_issue 9
_journal_name_full 'Acta Crystallographica Section C'
_journal_page_first i77
_journal_page_last i79
_journal_paper_doi 10.1107/S0108270107037456
_journal_volume 63
_journal_year 2007
_chemical_formula_iupac 'Ca Cl (Re O4), 2H2 O'
_chemical_formula_moiety 'Ca Cl O4 Re, 2(H2 O)'
_chemical_formula_sum 'Ca Cl H4 O6 Re'
_chemical_formula_weight 361.76
_chemical_name_systematic
;
Calcium chloride rhenate(VII) dihydrate
;
_space_group_IT_number 63
_symmetry_cell_setting orthorhombic
_symmetry_space_group_name_Hall '-C 2c 2'
_symmetry_space_group_name_H-M 'C m c m'
_atom_sites_solution_hydrogens geom
_atom_sites_solution_primary direct
_atom_sites_solution_secondary difmap
_cell_angle_alpha 90.00
_cell_angle_beta 90.00
_cell_angle_gamma 90.00
_cell_formula_units_Z 4
_cell_length_a 7.009(2)
_cell_length_b 14.148(4)
_cell_length_c 6.656(2)
_cell_measurement_reflns_used 7496
_cell_measurement_temperature 85(2)
_cell_measurement_theta_max 35
_cell_measurement_theta_min 2
_cell_volume 660.0(3)
_computing_cell_refinement 'CrysAlis RED (Oxford Diffraction, 2006)'
_computing_data_collection 'CrysAlis CCD (Oxford Diffraction, 2006)'
_computing_data_reduction 'CrysAlis RED'
_computing_molecular_graphics 'XP (Bruker, 1998)'
_computing_publication_material SHELXL97
_computing_structure_refinement 'SHELXL97 (Sheldrick, 1997)'
_computing_structure_solution 'SHELXS97 (Sheldrick, 1990)'
_diffrn_ambient_temperature 85(2)
_diffrn_measured_fraction_theta_full 0.995
_diffrn_measured_fraction_theta_max 0.995
_diffrn_measurement_device_type 'Kuma KM-4 CCD'
_diffrn_measurement_method '\w & \f'
_diffrn_radiation_monochromator graphite
_diffrn_radiation_source 'sealed tube'
_diffrn_radiation_type MoK\a
_diffrn_radiation_wavelength 0.71073
_diffrn_reflns_av_R_equivalents 0.0645
_diffrn_reflns_av_sigmaI/netI 0.0259
_diffrn_reflns_limit_h_max 12
_diffrn_reflns_limit_h_min -11
_diffrn_reflns_limit_k_max 22
_diffrn_reflns_limit_k_min -24
_diffrn_reflns_limit_l_max 11
_diffrn_reflns_limit_l_min -11
_diffrn_reflns_number 8292
_diffrn_reflns_theta_full 37.50
_diffrn_reflns_theta_max 37.50
_diffrn_reflns_theta_min 5.21
_exptl_absorpt_coefficient_mu 19.5
_exptl_absorpt_correction_T_max 0.423
_exptl_absorpt_correction_T_min 0.265
_exptl_absorpt_correction_type analytical
_exptl_absorpt_process_details
;
(CrysAlis RED; Oxford Diffraction, 2006)
;
_exptl_crystal_colour colourless
_exptl_crystal_density_diffrn 3.641
_exptl_crystal_density_method 'not measured'
_exptl_crystal_description blocks
_exptl_crystal_F_000 656
_exptl_crystal_size_max 0.09
_exptl_crystal_size_mid 0.08
_exptl_crystal_size_min 0.05
_refine_diff_density_max 3.32
_refine_diff_density_min -2.60
_refine_ls_extinction_coef 0.0091(3)
_refine_ls_extinction_expression Fc^*^=kFc[1+0.001xFc^2^\l^3^/sin(2\q)]^-1/4^
_refine_ls_extinction_method SHELXL97
_refine_ls_goodness_of_fit_ref 1.094
_refine_ls_hydrogen_treatment refall
_refine_ls_matrix_type full
_refine_ls_number_parameters 35
_refine_ls_number_reflns 985
_refine_ls_number_restraints 0
_refine_ls_restrained_S_all 1.094
_refine_ls_R_factor_all 0.0176
_refine_ls_R_factor_gt 0.0155
_refine_ls_shift/su_max 0.001
_refine_ls_shift/su_mean 0.000
_refine_ls_structure_factor_coef Fsqd
_refine_ls_weighting_details 'w=1/[\s^2^(Fo^2^)+(0.0203P)^2^+0.5702P] where P=(Fo^2^+2Fc^2^)/3'
_refine_ls_weighting_scheme calc
_refine_ls_wR_factor_gt 0.0368
_refine_ls_wR_factor_ref 0.0373
_reflns_number_gt 935
_reflns_number_total 985
_reflns_threshold_expression >2sigma(I)
_cod_data_source_file fa3099.cif
_cod_data_source_block I
_cod_database_code 2016137
_cod_database_fobs_code 2016137

loop_
_symmetry_equiv_pos_as_xyz
'x, y, z'
'-x, -y, z+1/2'
'-x, y, -z+1/2'
'x, -y, -z'
'x+1/2, y+1/2, z'
'-x+1/2, -y+1/2, z+1/2'
'-x+1/2, y+1/2, -z+1/2'
'x+1/2, -y+1/2, -z'
'-x, -y, -z'
'x, y, -z-1/2'
'x, -y, z-1/2'
'-x, y, z'
'-x+1/2, -y+1/2, -z'
'x+1/2, y+1/2, -z-1/2'
'x+1/2, -y+1/2, z-1/2'
'-x+1/2, y+1/2, z'

loop_
_atom_site_type_symbol
_atom_site_label
_atom_site_fract_x
_atom_site_fract_y
_atom_site_fract_z
_atom_site_U_iso_or_equiv
_atom_site_adp_type
_atom_site_calc_flag
_atom_site_refinement_flags
_atom_site_occupancy
Re Re1 0 0.242666(9) 0.75 0.00391(5) Uani d S 1
Ca Ca1 0 0.41009(5) 0.25 0.00467(11) Uani d S 1
Cl Cl1 0.5 0.38338(6) 0.75 0.00865(14) Uani d S 1
O O1 0.2028(3) 0.5 0.5 0.0074(3) Uani d S 1
O O2 0 0.31571(14) 0.5423(3) 0.0113(4) Uani d S 1
O O3 0.1996(3) 0.17157(14) 0.75 0.0099(4) Uani d S 1
H H1 0.264(4) 0.462(3) 0.539(5) 0.021(9) Uiso d . 1

loop_
_atom_site_aniso_label
_atom_site_aniso_U_11
_atom_site_aniso_U_22
_atom_site_aniso_U_33
_atom_site_aniso_U_12
_atom_site_aniso_U_13
_atom_site_aniso_U_23
Re1 0.00337(7) 0.00457(7) 0.00379(7) 0 0 0
Ca1 0.0044(3) 0.0055(2) 0.0041(3) 0 0 0
Cl1 0.0075(3) 0.0093(3) 0.0091(4) 0 0 0
O1 0.0073(8) 0.0067(7) 0.0082(8) 0 0 -0.0003(6)
O2 0.0154(10) 0.0096(8) 0.0087(8) 0 0 0.0037(6)
O3 0.0058(8) 0.0097(8) 0.0144(9) 0.0030(6) 0 0

loop_
_atom_type_symbol
_atom_type_description
_atom_type_scat_dispersion_real
_atom_type_scat_dispersion_imag
_atom_type_scat_source
O O 0.0106 0.0060 'International Tables Vol C Tables 4.2.6.8 and 6.1.1.4'
H H 0.0000 0.0000 'International Tables Vol C Tables 4.2.6.8 and 6.1.1.4'
Cl Cl 0.1484 0.1585 'International Tables Vol C Tables 4.2.6.8 and 6.1.1.4'
Ca Ca 0.2262 0.3064 'International Tables Vol C Tables 4.2.6.8 and 6.1.1.4'
Re Re -1.0185 7.2310 'International Tables Vol C Tables 4.2.6.8 and 6.1.1.4'

loop_
_geom_angle_atom_site_label_1
_geom_angle_atom_site_label_2
_geom_angle_atom_site_label_3
_geom_angle_site_symmetry_1
_geom_angle_site_symmetry_3
_geom_angle
_geom_angle_publ_flag
O3 Re1 O2 . . 110.45(5) yes
O2 Ca1 O2 . 10_556 111.07(11) yes
O3 Ca1 O3 15_455 13_556 122.48(10) yes
O1 Ca1 O1 . 2_564 119.67(5) yes
O1 Ca1 O1 . 9_566 68.33(9) yes
O1 Ca1 O1 . 10_556 82.20(6) yes
O2 Ca1 O3 . 15_455 74.20(4) yes

loop_
_geom_bond_atom_site_label_1
_geom_bond_atom_site_label_2
_geom_bond_site_symmetry_2
_geom_bond_distance
_geom_bond_publ_flag
Re1 O2 . 1.726(2) yes
Re1 O3 . 1.723(2) yes
Ca1 O1 . 2.531(2) yes
Ca1 O2 . 2.359(2) yes
Ca1 O3 15_455 2.401(2) yes
Ca1 Ca1 9_566 4.189(2) yes
O1 H1 . 0.74(3) no

loop_
_geom_hbond_atom_site_label_D
_geom_hbond_atom_site_label_H
_geom_hbond_atom_site_label_A
_geom_hbond_distance_DH
_geom_hbond_distance_HA
_geom_hbond_distance_DA
_geom_hbond_angle_DHA
O1 H1 Cl1 0.74(3) 2.44(3) 3.135(2) 159(4)
